data_2003598
loop_
_publ_author_name
'Urazowski, I.'
'Mkoyan, S.'
'Atovmyan, L.'
'Gautheron, B.'
'Broussier, R.'
'Perron, P.'

_publ_section_title
;
 syn-[2,2-Bis(3-isopropyl-\h^5^-cyclopentadienyl)propane]dichlorotitanium
;
_journal_issue 6
_journal_name_full 'Acta Crystallographica Section C'
_journal_page_first 1063
_journal_page_last 1064
_journal_paper_doi 10.1107/S0108270194014083
_journal_volume 51
_journal_year 1995
_chemical_compound_source 'from hexane'
_chemical_formula_sum 'C19 H26 Cl2 Ti'
_chemical_formula_weight 373.3
_symmetry_space_group_name_H-M 'P m n b'
_atom_type_scat_source 'International Tables for X-ray Crystallography (1992, Vol. C)'
_cell_angle_alpha 90
_cell_angle_beta 90
_cell_angle_gamma 90
_cell_formula_units_Z 4
_cell_length_a 16.881(9)
_cell_length_b 12.659(9)
_cell_length_c 9.201(6)
_cell_measurement_reflns_used 25
_cell_measurement_temperature 298
_cell_measurement_theta_max 25
_cell_measurement_theta_min 10
_cell_volume 1966.5
_diffrn_measurement_device KM-4
_diffrn_radiation_type MoK\a
_diffrn_radiation_wavelength 0.71069
_diffrn_reflns_av_R_equivalents 0.026
_diffrn_reflns_limit_h_max 17
_diffrn_reflns_limit_h_min 0
_diffrn_reflns_limit_k_max 13
_diffrn_reflns_limit_k_min 0
_diffrn_reflns_limit_l_max 9
_diffrn_reflns_limit_l_min 0
_diffrn_reflns_number 1461
_diffrn_reflns_theta_max 25
_diffrn_standards_decay_% -5.2
_diffrn_standards_interval_count 865
_diffrn_standards_number 1
_exptl_absorpt_coefficient_mu 0.70
_exptl_absorpt_correction_type none
_exptl_crystal_colour brown
_exptl_crystal_density_diffrn 1.260
_exptl_crystal_density_meas 1.258
_exptl_crystal_description irregular
_exptl_crystal_size_max 0.5
_exptl_crystal_size_mid 0.05
_exptl_crystal_size_min 0.02
_refine_diff_density_max 0.35
_refine_diff_density_min 0.28
_refine_ls_extinction_method none
_refine_ls_goodness_of_fit_obs 1.4
_refine_ls_hydrogen_treatment noref
_refine_ls_number_parameters 175
_refine_ls_number_reflns 865
_refine_ls_R_factor_obs 0.049
_refine_ls_shift/esd_max 0.26
_refine_ls_structure_factor_coef F
_refine_ls_weighting_details 'w = 1/[\s^2^(F)+0.005707F^2^]'
_refine_ls_weighting_scheme calc
_refine_ls_wR_factor_obs 0.055
_reflns_number_observed 865
_reflns_number_total 1461
_reflns_observed_criterion I>3\s(I)
_cod_depositor_comments
;
The following automatic conversions were performed:

'_refine_ls_weighting_scheme' value '1/[\s^2^(F)+0.005707F^2^]' was
changed to 'calc'. New tag '_refine_ls_weighting_details' was
created. The value of the new tag was set to 'w =
1/[\s^2^(F)+0.005707F^2^]'.

Automatic conversion script
Id: cif_fix_values 3143 2015-03-26 13:38:13Z robertas 
;
_cod_database_code 2003598

loop_
_symmetry_equiv_pos_as_xyz
x,y,z
1/2+x,1/2-y,1/2+z
1/2-x,y,z
-x,1/2-y,1/2+z

loop_
_atom_site_label
_atom_site_fract_x
_atom_site_fract_y
_atom_site_fract_z
_atom_site_U_iso_or_equiv
Ti .2500 .2286(1) .2396(1) .039
Cl(2) .2500 .0896(1) .4061(2) .054
Cl(3) .2500 .3650(2) .4121(2) .071
C(4) .1830(3) .2244(4) .0182(5) .044
C(5) .1538(3) .1396(4) .0994(5) .046
C(6) .1086(3) .1758(5) .2184(6) .051
C(7) .1144(4) .2859(5) .2161(6) .060
C(8) .1598(3) .3161(4) .0945(5) .051
C(9) .2500 .2202(6) -.0907(8) .052
C(10) .2500 .3164(8) -.1923(9) .082
C(11) .2500 .1195(8) -.1795(9) .079
C(12) .0597(4) .1096(5) .3208(7) .074
C(13) -.0171(5) .0801(7) .2442(9) .122
C(14) .0412(5) .1673(7) .4624(8) .120
H(15) .161(1) .062(1) .087(2) ?
H(16) .092(1) .333(2) .282(2) ?
H(17) .169(1) .387(2) .061(2) ?
H(18) .250 .380(2) -.146(2) ?
H(19) .193(1) .312(2) -.243(2) ?
H(20) .250 .046(2) -.120(2) ?
H(21) .309(1) .124(2) -.228(2) ?
H(22) .094(1) .036(2) .345(2) ?
H(23) -.003(1) .045(1) .146(2) ?
H(24) -.050(1) .159(2) .237(2) ?
H(25) -.049(1) .056(2) .334(2) ?
H(26) .084(1) .191(2) .513(2) ?
H(27) .015(1) .117(2) .529(2) ?
H(28) -.011(2) .252(2) .422(2) ?
